data_9000230
loop_
_publ_author_name
'Robinson, K.'
'Gibbs, G. V.'
'Ribbe, P. H.'

_publ_section_title
;
 The structure of zircon: A comparison with garnet
;
_journal_name_full 'American Mineralogist'
_journal_page_first 782
_journal_page_last 790
_journal_volume 56
_journal_year 1971
_chemical_formula_sum 'O4 Si Zr'
_chemical_name_mineral Zircon
_space_group_IT_number 141
_symmetry_space_group_name_Hall '-I 4bd 2'
_symmetry_space_group_name_H-M 'I 41/a m d :2'
_cell_angle_alpha 90
_cell_angle_beta 90
_cell_angle_gamma 90
_cell_length_a 6.607
_cell_length_b 6.607
_cell_length_c 5.982
_cell_formula_units_Z 4
_cell_volume 261.129
_exptl_crystal_density_diffrn 4.663
_cod_original_sg_symbol_H-M 'I 41/a m d'
_cod_original_formula_sum 'Zr Si O4'
_cod_database_code 9000230

loop_
_symmetry_equiv_pos_as_xyz
x,y,z
1/2+x,1/2+y,1/2+z
1/4-y,3/4-x,1/4+z
3/4-y,1/4-x,3/4+z
1/4+y,3/4+x,1/4-z
3/4+y,1/4+x,3/4-z
1/4+y,3/4-x,1/4-z
3/4+y,1/4-x,3/4-z
1/4-y,3/4+x,1/4+z
3/4-y,1/4+x,3/4+z
1/2+x,-y,1/2+z
+x,1/2-y,+z
1/2-x,y,1/2-z
-x,1/2+y,-z
1/2+x,y,1/2-z
+x,1/2+y,-z
1/2-x,-y,1/2+z
-x,1/2-y,+z
1/4+y,1/4+x,3/4+z
3/4+y,3/4+x,1/4+z
1/4-y,1/4-x,3/4-z
3/4-y,3/4-x,1/4-z
1/4-y,1/4+x,3/4-z
3/4-y,3/4+x,1/4-z
1/4+y,1/4-x,3/4+z
3/4+y,3/4-x,1/4+z
-x,y,z
1/2-x,1/2+y,1/2+z
x,-y,-z
1/2+x,1/2-y,1/2-z
-x,-y,-z
1/2-x,1/2-y,1/2-z

loop_
_atom_site_aniso_label
_atom_site_aniso_U_11
_atom_site_aniso_U_22
_atom_site_aniso_U_33
_atom_site_aniso_U_12
_atom_site_aniso_U_13
_atom_site_aniso_U_23
Zr 0.00212 0.00212 0.00218 0.00000 0.00000 0.00000
Si 0.00310 0.00310 0.00489 0.00000 0.00000 0.00000
O 0.00818 0.00686 0.00526 0.00000 0.00000 0.00000

loop_
_atom_site_label
_atom_site_fract_x
_atom_site_fract_y
_atom_site_fract_z
Zr 0.00000 0.75000 0.12500
Si 0.00000 0.75000 0.62500
O 0.00000 0.06610 0.19530

_cod_duplicate_entry 5000119
